data_7025786
loop_
_publ_author_name
'Copolovici, Dana'
'Bojan, Vilma R.'
'Ra\,t, Ciprian I'
'Silvestru, Anca'
'Breunig, Hans J.'
'Silvestru, Cristian'

_publ_section_title
;
 New chiral organoantimony(III) compounds containing intramolecular N
 --&gt; Sb interactions--solution behaviour and solid state structures.
;
_journal_issue 28
_journal_name_full 'Dalton transactions (Cambridge, England : 2003)'
_journal_page_first 6410
_journal_page_last 6418
_journal_paper_doi 10.1039/c003318a
_journal_volume 39
_journal_year 2010
_chemical_formula_moiety 'C15 H17 I N Sb'
_chemical_formula_sum 'C15 H17 I N Sb'
_chemical_formula_weight 459.95
_chemical_name_systematic
;
?
;
_space_group_IT_number 14
_symmetry_cell_setting monoclinic
_symmetry_space_group_name_Hall '-P 2ybc'
_symmetry_space_group_name_H-M 'P 1 21/c 1'
_atom_sites_solution_hydrogens geom
_atom_sites_solution_primary direct
_atom_sites_solution_secondary difmap
_audit_creation_method SHELXL-97
_cell_angle_alpha 90.00
_cell_angle_beta 111.1290(10)
_cell_angle_gamma 90.00
_cell_formula_units_Z 4
_cell_length_a 13.2997(9)
_cell_length_b 12.2869(8)
_cell_length_c 10.4529(7)
_cell_measurement_reflns_used 5153
_cell_measurement_temperature 297(2)
_cell_measurement_theta_max 27.66
_cell_measurement_theta_min 2.33
_cell_volume 1593.29(18)
_computing_cell_refinement 'Bruker SMART'
_computing_data_collection 'Bruker SMART'
_computing_data_reduction 'Bruker SAINT'
_computing_molecular_graphics 'Bruker SHELXTL'
_computing_publication_material 'Bruker SHELXTL'
_computing_structure_refinement 'Bruker SHELXTL'
_computing_structure_solution 'Bruker SHELXTL'
_diffrn_ambient_temperature 297(2)
_diffrn_measured_fraction_theta_full 0.999
_diffrn_measured_fraction_theta_max 0.999
_diffrn_measurement_device_type 'CCD area detector'
_diffrn_measurement_method 'phi and omega scans'
_diffrn_radiation_monochromator graphite
_diffrn_radiation_source 'fine-focus sealed tube'
_diffrn_radiation_type MoK\a
_diffrn_radiation_wavelength 0.71073
_diffrn_reflns_av_R_equivalents 0.0295
_diffrn_reflns_av_sigmaI/netI 0.0258
_diffrn_reflns_limit_h_max 16
_diffrn_reflns_limit_h_min -16
_diffrn_reflns_limit_k_max 15
_diffrn_reflns_limit_k_min -15
_diffrn_reflns_limit_l_max 13
_diffrn_reflns_limit_l_min -13
_diffrn_reflns_number 12446
_diffrn_reflns_theta_full 26.37
_diffrn_reflns_theta_max 26.37
_diffrn_reflns_theta_min 2.33
_exptl_absorpt_coefficient_mu 3.653
_exptl_absorpt_correction_T_max 0.521
_exptl_absorpt_correction_T_min 0.370
_exptl_absorpt_correction_type multi-scan
_exptl_absorpt_process_details 'Bruker, 2001.'
_exptl_crystal_colour yellow
_exptl_crystal_density_diffrn 1.917
_exptl_crystal_density_method 'not measured'
_exptl_crystal_description block
_exptl_crystal_F_000 872
_exptl_crystal_size_max 0.31
_exptl_crystal_size_mid 0.21
_exptl_crystal_size_min 0.18
_refine_diff_density_max 0.442
_refine_diff_density_min -0.595
_refine_diff_density_rms 0.078
_refine_ls_extinction_method none
_refine_ls_goodness_of_fit_ref 1.213
_refine_ls_hydrogen_treatment constr
_refine_ls_matrix_type full
_refine_ls_number_parameters 165
_refine_ls_number_reflns 3248
_refine_ls_number_restraints 0
_refine_ls_restrained_S_all 1.213
_refine_ls_R_factor_all 0.0370
_refine_ls_R_factor_gt 0.0327
_refine_ls_shift/su_max 0.001
_refine_ls_shift/su_mean 0.000
_refine_ls_structure_factor_coef Fsqd
_refine_ls_weighting_details 'calc w=1/[\s^2^(Fo^2^)+(0.0168P)^2^+1.2670P] where P=(Fo^2^+2Fc^2^)/3'
_refine_ls_weighting_scheme calc
_refine_ls_wR_factor_gt 0.0638
_refine_ls_wR_factor_ref 0.0654
_reflns_number_gt 2995
_reflns_number_total 3248
_reflns_threshold_expression >2sigma(I)
_cod_data_source_file c003318a.txt
_cod_data_source_block 364rich
_cod_depositor_comments
;
The following automatic conversions were performed:

'_symmetry_cell_setting' value 'Monoclinic' changed to 'monoclinic'
according to /home/saulius/struct/CIF-dictionaries/cif_core.dic
dictionary named 'cif_core.dic' version 2.4.2 from 2011-04-26.

Automatic conversion script
Id: cif_fix_values 1891 2012-01-12 08:04:46Z andrius 
;
_cod_original_sg_symbol_Hall '-P 2ybc '
_cod_original_sg_symbol_H-M 'P2(1)/c '
_cod_database_code 7025786

loop_
_symmetry_equiv_pos_as_xyz
'x, y, z'
'-x, y+1/2, -z+1/2'
'-x, -y, -z'
'x, -y-1/2, z-1/2'

loop_
_atom_site_label
_atom_site_type_symbol
_atom_site_fract_x
_atom_site_fract_y
_atom_site_fract_z
_atom_site_U_iso_or_equiv
_atom_site_adp_type
_atom_site_occupancy
_atom_site_symmetry_multiplicity
_atom_site_calc_flag
_atom_site_refinement_flags
C1 C 0.3347(3) -0.0765(3) 0.8782(4) 0.0420(8) Uani 1 1 d .
C2 C 0.2927(3) -0.1318(3) 0.7533(4) 0.0458(9) Uani 1 1 d .
C3 C 0.3153(3) -0.2412(3) 0.7466(4) 0.0535(11) Uani 1 1 d .
H3 H 0.2870 -0.2780 0.6635 0.064 Uiso 1 1 calc R
C4 C 0.3795(4) -0.2961(3) 0.8625(5) 0.0578(11) Uani 1 1 d .
H4 H 0.3937 -0.3697 0.8575 0.069 Uiso 1 1 calc R
C5 C 0.4222(3) -0.2419(3) 0.9851(5) 0.0547(11) Uani 1 1 d .
H5 H 0.4664 -0.2786 1.0628 0.066 Uiso 1 1 calc R
C6 C 0.3998(3) -0.1323(3) 0.9934(4) 0.0470(9) Uani 1 1 d .
H6 H 0.4286 -0.0961 1.0769 0.056 Uiso 1 1 calc R
C7 C 0.2224(4) -0.0710(3) 0.6272(4) 0.0550(11) Uani 1 1 d .
H7A H 0.2280 -0.1044 0.5460 0.066 Uiso 1 1 calc R
H7B H 0.1477 -0.0752 0.6202 0.066 Uiso 1 1 calc R
C8 C 0.3583(4) 0.0553(4) 0.6087(5) 0.0697(13) Uani 1 1 d .
H8A H 0.4124 0.0091 0.6705 0.104 Uiso 1 1 calc R
H8B H 0.3821 0.1296 0.6229 0.104 Uiso 1 1 calc R
H8C H 0.3465 0.0346 0.5158 0.104 Uiso 1 1 calc R
C9 C 0.1718(4) 0.1111(4) 0.5348(5) 0.0751(15) Uani 1 1 d .
H9A H 0.1656 0.0912 0.4434 0.113 Uiso 1 1 calc R
H9B H 0.1911 0.1866 0.5501 0.113 Uiso 1 1 calc R
H9C H 0.1040 0.0992 0.5458 0.113 Uiso 1 1 calc R
C10 C 0.1295(3) 0.0796(3) 0.8350(4) 0.0450(9) Uani 1 1 d .
C11 C 0.0824(3) -0.0150(3) 0.8588(4) 0.0499(10) Uani 1 1 d .
H11 H 0.1242 -0.0769 0.8905 0.060 Uiso 1 1 calc R
C12 C -0.0267(3) -0.0175(4) 0.8353(4) 0.0612(12) Uani 1 1 d .
H12 H -0.0578 -0.0814 0.8512 0.073 Uiso 1 1 calc R
C13 C -0.0893(4) 0.0724(4) 0.7893(5) 0.0680(13) Uani 1 1 d .
H13 H -0.1626 0.0698 0.7745 0.082 Uiso 1 1 calc R
C14 C -0.0442(4) 0.1662(5) 0.7650(5) 0.0750(15) Uani 1 1 d .
H14 H -0.0869 0.2274 0.7326 0.090 Uiso 1 1 calc R
C15 C 0.0654(4) 0.1704(4) 0.7885(5) 0.0624(12) Uani 1 1 d .
H15 H 0.0959 0.2348 0.7729 0.075 Uiso 1 1 calc R
I1 I 0.33963(2) 0.10311(2) 1.17302(3) 0.05619(10) Uani 1 1 d .
N1 N 0.2558(3) 0.0439(3) 0.6348(3) 0.0508(8) Uani 1 1 d .
Sb1 Sb 0.29915(2) 0.094661(19) 0.87294(3) 0.04218(9) Uani 1 1 d .

loop_
_atom_site_aniso_label
_atom_site_aniso_U_11
_atom_site_aniso_U_22
_atom_site_aniso_U_33
_atom_site_aniso_U_23
_atom_site_aniso_U_13
_atom_site_aniso_U_12
C1 0.039(2) 0.043(2) 0.045(2) -0.0012(17) 0.0161(17) 0.0006(16)
C2 0.046(2) 0.046(2) 0.050(2) -0.0040(18) 0.0228(18) -0.0055(18)
C3 0.060(3) 0.051(2) 0.057(3) -0.010(2) 0.031(2) -0.010(2)
C4 0.062(3) 0.042(2) 0.078(3) 0.000(2) 0.036(2) 0.002(2)
C5 0.049(2) 0.053(2) 0.065(3) 0.013(2) 0.024(2) 0.0052(19)
C6 0.043(2) 0.051(2) 0.049(2) 0.0065(18) 0.0190(18) 0.0046(18)
C7 0.062(3) 0.058(3) 0.041(2) -0.0075(19) 0.014(2) -0.008(2)
C8 0.087(4) 0.070(3) 0.064(3) 0.008(2) 0.042(3) -0.005(3)
C9 0.092(4) 0.072(3) 0.043(3) 0.007(2) 0.002(2) 0.008(3)
C10 0.042(2) 0.047(2) 0.038(2) -0.0061(17) 0.0049(16) 0.0013(17)
C11 0.047(2) 0.048(2) 0.049(2) -0.0045(18) 0.0108(19) 0.0040(19)
C12 0.054(3) 0.066(3) 0.064(3) -0.015(2) 0.022(2) -0.014(2)
C13 0.042(2) 0.088(4) 0.067(3) -0.018(3) 0.011(2) 0.003(3)
C14 0.057(3) 0.079(4) 0.074(3) -0.003(3) 0.005(2) 0.024(3)
C15 0.056(3) 0.052(3) 0.066(3) -0.002(2) 0.006(2) 0.008(2)
I1 0.0650(2) 0.05498(18) 0.04139(16) -0.00476(12) 0.01053(13) -0.00134(13)
N1 0.057(2) 0.053(2) 0.0384(18) 0.0009(15) 0.0127(16) -0.0024(17)
Sb1 0.04249(15) 0.03879(15) 0.03985(15) 0.00041(11) 0.00831(11) -0.00418(11)

loop_
_atom_type_symbol
_atom_type_description
_atom_type_scat_dispersion_real
_atom_type_scat_dispersion_imag
_atom_type_scat_source
C C 0.0033 0.0016 'International Tables Vol C Tables 4.2.6.8 and 6.1.1.4'
H H 0.0000 0.0000 'International Tables Vol C Tables 4.2.6.8 and 6.1.1.4'
N N 0.0061 0.0033 'International Tables Vol C Tables 4.2.6.8 and 6.1.1.4'
Sb Sb -0.5866 1.5461 'International Tables Vol C Tables 4.2.6.8 and 6.1.1.4'
I I -0.4742 1.8119 'International Tables Vol C Tables 4.2.6.8 and 6.1.1.4'

loop_
_geom_angle_atom_site_label_1
_geom_angle_atom_site_label_2
_geom_angle_atom_site_label_3
_geom_angle
C6 C1 C2 119.1(4)
C6 C1 Sb1 124.7(3)
C2 C1 Sb1 116.2(3)
C3 C2 C1 119.9(4)
C3 C2 C7 120.9(4)
C1 C2 C7 119.2(4)
C4 C3 C2 120.4(4)
C4 C3 H3 119.8
C2 C3 H3 119.8
C5 C4 C3 120.0(4)
C5 C4 H4 120.0
C3 C4 H4 120.0
C4 C5 C6 120.2(4)
C4 C5 H5 119.9
C6 C5 H5 119.9
C1 C6 C5 120.4(4)
C1 C6 H6 119.8
C5 C6 H6 119.8
N1 C7 C2 110.3(3)
N1 C7 H7A 109.6
C2 C7 H7A 109.6
N1 C7 H7B 109.6
C2 C7 H7B 109.6
H7A C7 H7B 108.1
N1 C8 H8A 109.5
N1 C8 H8B 109.5
H8A C8 H8B 109.5
N1 C8 H8C 109.5
H8A C8 H8C 109.5
H8B C8 H8C 109.5
N1 C9 H9A 109.5
N1 C9 H9B 109.5
H9A C9 H9B 109.5
N1 C9 H9C 109.5
H9A C9 H9C 109.5
H9B C9 H9C 109.5
C15 C10 C11 118.7(4)
C15 C10 Sb1 117.9(3)
C11 C10 Sb1 123.4(3)
C12 C11 C10 120.0(4)
C12 C11 H11 120.0
C10 C11 H11 120.0
C13 C12 C11 120.9(4)
C13 C12 H12 119.5
C11 C12 H12 119.5
C12 C13 C14 119.8(4)
C12 C13 H13 120.1
C14 C13 H13 120.1
C13 C14 C15 120.2(5)
C13 C14 H14 119.9
C15 C14 H14 119.9
C10 C15 C14 120.4(5)
C10 C15 H15 119.8
C14 C15 H15 119.8
C7 N1 C9 111.2(3)
C7 N1 C8 111.0(3)
C9 N1 C8 109.1(4)
C7 N1 Sb1 104.9(2)
C9 N1 Sb1 115.0(3)
C8 N1 Sb1 105.6(3)
C1 Sb1 C10 97.28(14)
C1 Sb1 N1 75.15(13)
C10 Sb1 N1 86.75(13)
C1 Sb1 I1 93.00(10)
C10 Sb1 I1 88.67(10)
N1 Sb1 I1 166.62(8)

loop_
_geom_bond_atom_site_label_1
_geom_bond_atom_site_label_2
_geom_bond_distance
C1 C6 1.384(5)
C1 C2 1.397(5)
C1 Sb1 2.152(4)
C2 C3 1.385(5)
C2 C7 1.510(6)
C3 C4 1.380(6)
C3 H3 0.9300
C4 C5 1.372(6)
C4 H4 0.9300
C5 C6 1.388(6)
C5 H5 0.9300
C6 H6 0.9300
C7 N1 1.474(5)
C7 H7A 0.9700
C7 H7B 0.9700
C8 N1 1.490(5)
C8 H8A 0.9600
C8 H8B 0.9600
C8 H8C 0.9600
C9 N1 1.477(5)
C9 H9A 0.9600
C9 H9B 0.9600
C9 H9C 0.9600
C10 C15 1.382(5)
C10 C11 1.384(5)
C10 Sb1 2.154(4)
C11 C12 1.383(5)
C11 H11 0.9300
C12 C13 1.361(6)
C12 H12 0.9300
C13 C14 1.365(7)
C13 H13 0.9300
C14 C15 1.389(6)
C14 H14 0.9300
C15 H15 0.9300
I1 Sb1 2.9870(4)
N1 Sb1 2.426(3)

loop_
_geom_torsion_atom_site_label_1
_geom_torsion_atom_site_label_2
_geom_torsion_atom_site_label_3
_geom_torsion_atom_site_label_4
_geom_torsion
C6 C1 C2 C3 0.9(6)
Sb1 C1 C2 C3 177.5(3)
C6 C1 C2 C7 -179.6(4)
Sb1 C1 C2 C7 -2.9(5)
C1 C2 C3 C4 -0.3(6)
C7 C2 C3 C4 -179.8(4)
C2 C3 C4 C5 -0.6(6)
C3 C4 C5 C6 1.0(6)
C2 C1 C6 C5 -0.5(6)
Sb1 C1 C6 C5 -176.9(3)
C4 C5 C6 C1 -0.4(6)
C3 C2 C7 N1 -148.8(4)
C1 C2 C7 N1 31.7(5)
C15 C10 C11 C12 0.3(6)
Sb1 C10 C11 C12 178.2(3)
C10 C11 C12 C13 -0.2(6)
C11 C12 C13 C14 0.4(7)
C12 C13 C14 C15 -0.7(7)
C11 C10 C15 C14 -0.6(6)
Sb1 C10 C15 C14 -178.6(4)
C13 C14 C15 C10 0.8(7)
C2 C7 N1 C9 -164.2(4)
C2 C7 N1 C8 74.2(4)
C2 C7 N1 Sb1 -39.4(4)
C6 C1 Sb1 C10 -113.9(3)
C2 C1 Sb1 C10 69.7(3)
C6 C1 Sb1 N1 161.5(3)
C2 C1 Sb1 N1 -15.0(3)
C6 C1 Sb1 I1 -24.8(3)
C2 C1 Sb1 I1 158.7(3)
C15 C10 Sb1 C1 -163.6(3)
C11 C10 Sb1 C1 18.5(3)
C15 C10 Sb1 N1 -89.0(3)
C11 C10 Sb1 N1 93.0(3)
C15 C10 Sb1 I1 103.5(3)
C11 C10 Sb1 I1 -74.4(3)
C7 N1 Sb1 C1 29.9(3)
C9 N1 Sb1 C1 152.3(3)
C8 N1 Sb1 C1 -87.4(3)
C7 N1 Sb1 C10 -68.5(3)
C9 N1 Sb1 C10 53.9(3)
C8 N1 Sb1 C10 174.1(3)
C7 N1 Sb1 I1 1.6(5)
C9 N1 Sb1 I1 124.0(4)
C8 N1 Sb1 I1 -115.7(4)
